data_7055227
loop_
_publ_author_name
'Castillo, Maximiliano'
'Metta-Maga\~na, Alejandro J.'
'Fortier, Skye'

_publ_section_title
;
 Isolation of gravimetrically quantifiable alkali metal arenides using
 18-crown-6
;
_journal_issue 3
_journal_name_full 'New J. Chem.'
_journal_page_first 1923
_journal_paper_doi 10.1039/C5NJ02841H
_journal_volume 40
_journal_year 2016
_chemical_formula_moiety
;
C12 H24 K O6, C10 H8
;
_chemical_formula_sum 'C22 H32 K O6'
_chemical_formula_weight 431.57
_space_group_crystal_system triclinic
_space_group_IT_number 2
_space_group_name_Hall '-P 1'
_space_group_name_H-M_alt 'P -1'
_symmetry_space_group_name_Hall '-P 1'
_symmetry_space_group_name_H-M 'P -1'
_atom_sites_solution_hydrogens geom
_audit_creation_method SHELXL-2014/6
_audit_update_record
;
2015-10-13 deposited with the CCDC.
2015-12-15 downloaded from the CCDC.
;
_cell_angle_alpha 98.5060(15)
_cell_angle_beta 91.6650(15)
_cell_angle_gamma 113.2050(14)
_cell_formula_units_Z 2
_cell_length_a 8.7069(8)
_cell_length_b 9.1354(8)
_cell_length_c 15.4095(14)
_cell_measurement_reflns_used 2719
_cell_measurement_temperature 100(2)
_cell_measurement_theta_max 29.48
_cell_measurement_theta_min 2.46
_cell_volume 1108.98(17)
_computing_structure_refinement 'SHELXL-2014/6 (Sheldrick, 2014)'
_diffrn_ambient_temperature 100(2)
_diffrn_measured_fraction_theta_full 0.978
_diffrn_measured_fraction_theta_max 0.944
_diffrn_measurement_device_type 'Bruker SMART APEX CCD'
_diffrn_measurement_method '\f and \w scans'
_diffrn_radiation_type MoK\a
_diffrn_radiation_wavelength 0.71073
_diffrn_reflns_av_R_equivalents 0.0343
_diffrn_reflns_av_unetI/netI 0.0634
_diffrn_reflns_Laue_measured_fraction_full 0.978
_diffrn_reflns_Laue_measured_fraction_max 0.944
_diffrn_reflns_limit_h_max 12
_diffrn_reflns_limit_h_min -12
_diffrn_reflns_limit_k_max 9
_diffrn_reflns_limit_k_min -12
_diffrn_reflns_limit_l_max 19
_diffrn_reflns_limit_l_min -21
_diffrn_reflns_number 11412
_diffrn_reflns_point_group_measured_fraction_full 0.978
_diffrn_reflns_point_group_measured_fraction_max 0.944
_diffrn_reflns_theta_full 25.242
_diffrn_reflns_theta_max 29.563
_diffrn_reflns_theta_min 1.342
_diffrn_source 'fine-focus tube, MoK\a'
_exptl_absorpt_coefficient_mu 0.274
_exptl_absorpt_correction_T_max 0.7459
_exptl_absorpt_correction_T_min 0.6507
_exptl_absorpt_correction_type multi-scan
_exptl_absorpt_process_details SADABS
_exptl_crystal_colour 'dark green'
_exptl_crystal_density_diffrn 1.292
_exptl_crystal_description block
_exptl_crystal_F_000 462
_exptl_crystal_size_max 0.27
_exptl_crystal_size_mid 0.13
_exptl_crystal_size_min 0.11
_refine_diff_density_max 0.349
_refine_diff_density_min -0.491
_refine_diff_density_rms 0.061
_refine_ls_extinction_method none
_refine_ls_goodness_of_fit_ref 1.035
_refine_ls_hydrogen_treatment constr
_refine_ls_matrix_type full
_refine_ls_number_parameters 262
_refine_ls_number_reflns 5873
_refine_ls_number_restraints 0
_refine_ls_restrained_S_all 1.035
_refine_ls_R_factor_all 0.0853
_refine_ls_R_factor_gt 0.0513
_refine_ls_shift/su_max 0.001
_refine_ls_shift/su_mean 0.000
_refine_ls_structure_factor_coef Fsqd
_refine_ls_weighting_details 'w=1/[\s^2^(Fo^2^)+(0.0412P)^2^+0.3077P] where P=(Fo^2^+2Fc^2^)/3'
_refine_ls_weighting_scheme calc
_refine_ls_wR_factor_gt 0.0943
_refine_ls_wR_factor_ref 0.1081
_reflns_Friedel_coverage 0.000
_reflns_number_gt 4238
_reflns_number_total 5873
_reflns_threshold_expression 'I > 2\s(I)'
_cod_data_source_file c5nj02841h2.cif
_cod_data_source_block 940SF_0ms_a
_cod_depositor_comments 'Adding full bibliography for 7055227--7055237.cif.'
_cod_database_code 7055227
_shelx_space_group_comment
;
The symmetry employed for this shelxl refinement is uniquely defined
by the following loop, which should always be used as a source of
symmetry information in preference to the above space-group names.
They are only intended as comments.
;
_shelxl_version_number 2014/6

loop_
_space_group_symop_operation_xyz
'x, y, z'
'-x, -y, -z'

loop_
_atom_site_label
_atom_site_type_symbol
_atom_site_fract_x
_atom_site_fract_y
_atom_site_fract_z
_atom_site_U_iso_or_equiv
_atom_site_adp_type
_atom_site_occupancy
_atom_site_site_symmetry_order
_atom_site_calc_flag
_atom_site_refinement_flags_posn
_atom_site_refinement_flags_adp
K1 K 0.65809(5) 0.51429(5) 0.76092(3) 0.01773(10) Uani 1 1 d . .
O1 O 0.66102(15) 0.78514(15) 0.68694(8) 0.0178(3) Uani 1 1 d . .
O2 O 0.95635(15) 0.80951(14) 0.78334(8) 0.0175(3) Uani 1 1 d . .
O3 O 0.93378(15) 0.55275(15) 0.87255(8) 0.0197(3) Uani 1 1 d . .
O4 O 0.68361(15) 0.23547(15) 0.81002(8) 0.0182(3) Uani 1 1 d . .
O5 O 0.38307(16) 0.20509(15) 0.71690(8) 0.0195(3) Uani 1 1 d . .
O6 O 0.42131(15) 0.46319(15) 0.62452(8) 0.0194(3) Uani 1 1 d . .
C1 C 0.4317(2) 0.4570(2) 0.96563(11) 0.0158(4) Uani 1 1 d . .
C2 C 0.4105(2) 0.5405(2) 0.89875(12) 0.0209(4) Uani 1 1 d . .
H2 H 0.3239 0.4846 0.8521 0.025 Uiso 1 1 calc R U
C3 C 0.5139(3) 0.7031(2) 0.89969(13) 0.0241(4) Uani 1 1 d . .
H3 H 0.4946 0.7574 0.8552 0.029 Uiso 1 1 calc R U
C4 C 0.6448(3) 0.7852(2) 0.96569(13) 0.0237(4) Uani 1 1 d . .
H4 H 0.7154 0.8954 0.9659 0.028 Uiso 1 1 calc R U
C5 C 0.6734(2) 0.7068(2) 1.03174(12) 0.0205(4) Uani 1 1 d . .
H5 H 0.7648 0.7641 1.0757 0.025 Uiso 1 1 calc R U
C6 C 1.0067(2) 0.5539(2) 0.54055(11) 0.0130(3) Uani 1 1 d . .
C7 C 0.9296(2) 0.4858(2) 0.61334(11) 0.0163(4) Uani 1 1 d . .
H7 H 0.9404 0.5550 0.6677 0.020 Uiso 1 1 calc R U
C8 C 0.8378(2) 0.3185(2) 0.60668(12) 0.0202(4) Uani 1 1 d . .
H8 H 0.7853 0.2760 0.6559 0.024 Uiso 1 1 calc R U
C9 C 0.8236(2) 0.2154(2) 0.52846(12) 0.0186(4) Uani 1 1 d . .
H9 H 0.7608 0.1023 0.5240 0.022 Uiso 1 1 calc R U
C10 C 0.9019(2) 0.2780(2) 0.45584(11) 0.0162(4) Uani 1 1 d . .
H10 H 0.8934 0.2058 0.4030 0.019 Uiso 1 1 calc R U
C11 C 0.8223(2) 0.9128(2) 0.68662(12) 0.0198(4) Uani 1 1 d . .
H11A H 0.8091 1.0116 0.6758 0.024 Uiso 1 1 calc R U
H11B H 0.8828 0.8812 0.6389 0.024 Uiso 1 1 calc R U
C12 C 0.9208(2) 0.9460(2) 0.77424(12) 0.0200(4) Uani 1 1 d . .
H12A H 1.0269 1.0431 0.7778 0.024 Uiso 1 1 calc R U
H12B H 0.8551 0.9663 0.8224 0.024 Uiso 1 1 calc R U
C13 C 1.0544(2) 0.8324(2) 0.86372(12) 0.0186(4) Uani 1 1 d . .
H13A H 0.9930 0.8500 0.9145 0.022 Uiso 1 1 calc R U
H13B H 1.1615 0.9285 0.8675 0.022 Uiso 1 1 calc R U
C14 C 1.0886(2) 0.6838(2) 0.86553(12) 0.0201(4) Uani 1 1 d . .
H14A H 1.1370 0.6582 0.8109 0.024 Uiso 1 1 calc R U
H14B H 1.1699 0.7024 0.9165 0.024 Uiso 1 1 calc R U
C15 C 0.9537(2) 0.4077(2) 0.88156(12) 0.0198(4) Uani 1 1 d . .
H15A H 1.0328 0.4275 0.9338 0.024 Uiso 1 1 calc R U
H15B H 0.9996 0.3707 0.8287 0.024 Uiso 1 1 calc R U
C16 C 0.7844(2) 0.2811(2) 0.89202(11) 0.0192(4) Uani 1 1 d . .
H16A H 0.7967 0.1857 0.9091 0.023 Uiso 1 1 calc R U
H16B H 0.7305 0.3248 0.9387 0.023 Uiso 1 1 calc R U
C17 C 0.5249(2) 0.1056(2) 0.81174(12) 0.0208(4) Uani 1 1 d . .
H17A H 0.4650 0.1354 0.8602 0.025 Uiso 1 1 calc R U
H17B H 0.5415 0.0081 0.8219 0.025 Uiso 1 1 calc R U
C18 C 0.4237(2) 0.0711(2) 0.72505(12) 0.0211(4) Uani 1 1 d . .
H18A H 0.4890 0.0529 0.6762 0.025 Uiso 1 1 calc R U
H18B H 0.3195 -0.0278 0.7219 0.025 Uiso 1 1 calc R U
C19 C 0.2945(2) 0.1844(2) 0.63350(12) 0.0220(4) Uani 1 1 d . .
H19A H 0.1862 0.0890 0.6271 0.026 Uiso 1 1 calc R U
H19B H 0.3612 0.1656 0.5855 0.026 Uiso 1 1 calc R U
C20 C 0.2634(2) 0.3325(2) 0.62697(12) 0.0213(4) Uani 1 1 d . .
H20A H 0.1893 0.3138 0.5728 0.026 Uiso 1 1 calc R U
H20B H 0.2076 0.3587 0.6785 0.026 Uiso 1 1 calc R U
C21 C 0.4015(2) 0.6031(2) 0.60472(12) 0.0209(4) Uani 1 1 d . .
H21A H 0.3421 0.6411 0.6507 0.025 Uiso 1 1 calc R U
H21B H 0.3339 0.5761 0.5473 0.025 Uiso 1 1 calc R U
C22 C 0.5712(2) 0.7330(2) 0.60113(12) 0.0198(4) Uani 1 1 d . .
H22A H 0.6344 0.6911 0.5592 0.024 Uiso 1 1 calc R U
H22B H 0.5592 0.8256 0.5802 0.024 Uiso 1 1 calc R U

loop_
_atom_site_aniso_label
_atom_site_aniso_U_11
_atom_site_aniso_U_22
_atom_site_aniso_U_33
_atom_site_aniso_U_23
_atom_site_aniso_U_13
_atom_site_aniso_U_12
K1 0.01428(18) 0.0154(2) 0.0226(2) 0.00579(15) -0.00178(14) 0.00443(14)
O1 0.0164(6) 0.0182(7) 0.0176(6) 0.0056(5) 0.0001(5) 0.0050(5)
O2 0.0187(6) 0.0143(6) 0.0185(6) 0.0011(5) -0.0039(5) 0.0066(5)
O3 0.0168(6) 0.0175(7) 0.0255(7) 0.0055(5) 0.0005(5) 0.0072(5)
O4 0.0192(6) 0.0180(7) 0.0153(6) 0.0061(5) 0.0018(5) 0.0043(5)
O5 0.0227(7) 0.0167(7) 0.0171(6) 0.0018(5) -0.0013(5) 0.0065(5)
O6 0.0143(6) 0.0178(7) 0.0257(7) 0.0070(5) -0.0025(5) 0.0052(5)
C1 0.0144(8) 0.0182(9) 0.0166(9) 0.0030(7) 0.0060(7) 0.0081(7)
C2 0.0221(10) 0.0231(10) 0.0184(9) 0.0037(8) 0.0016(7) 0.0103(8)
C3 0.0335(11) 0.0236(11) 0.0239(10) 0.0129(8) 0.0089(8) 0.0174(9)
C4 0.0277(10) 0.0155(10) 0.0286(11) 0.0081(8) 0.0114(8) 0.0073(8)
C5 0.0167(9) 0.0171(9) 0.0256(10) 0.0020(8) 0.0029(7) 0.0054(7)
C6 0.0100(7) 0.0150(9) 0.0144(8) 0.0023(7) -0.0007(6) 0.0058(6)
C7 0.0168(8) 0.0182(9) 0.0124(8) 0.0009(7) 0.0011(6) 0.0062(7)
C8 0.0203(9) 0.0220(10) 0.0180(9) 0.0084(8) 0.0062(7) 0.0062(8)
C9 0.0171(9) 0.0140(9) 0.0220(10) 0.0040(7) -0.0008(7) 0.0033(7)
C10 0.0164(8) 0.0140(9) 0.0161(9) -0.0009(7) -0.0014(6) 0.0054(7)
C11 0.0187(9) 0.0153(9) 0.0254(10) 0.0093(8) 0.0027(7) 0.0045(7)
C12 0.0207(9) 0.0124(9) 0.0248(10) 0.0030(7) 0.0009(7) 0.0046(7)
C13 0.0166(9) 0.0183(9) 0.0172(9) 0.0011(7) -0.0031(7) 0.0040(7)
C14 0.0149(9) 0.0256(10) 0.0187(9) 0.0038(8) -0.0026(7) 0.0073(8)
C15 0.0240(10) 0.0200(10) 0.0191(9) 0.0028(8) -0.0016(7) 0.0131(8)
C16 0.0275(10) 0.0190(10) 0.0154(9) 0.0057(7) 0.0014(7) 0.0131(8)
C17 0.0229(10) 0.0145(9) 0.0244(10) 0.0090(8) 0.0058(7) 0.0047(7)
C18 0.0226(9) 0.0131(9) 0.0243(10) 0.0037(8) 0.0023(7) 0.0035(7)
C19 0.0207(9) 0.0181(10) 0.0200(10) 0.0019(8) -0.0027(7) 0.0011(8)
C20 0.0147(9) 0.0242(10) 0.0204(10) 0.0036(8) -0.0024(7) 0.0035(7)
C21 0.0212(9) 0.0216(10) 0.0220(10) 0.0047(8) -0.0036(7) 0.0111(8)
C22 0.0228(9) 0.0212(10) 0.0178(9) 0.0068(8) -0.0002(7) 0.0103(8)

loop_
_atom_type_symbol
_atom_type_description
_atom_type_scat_dispersion_real
_atom_type_scat_dispersion_imag
_atom_type_scat_source
C C 0.0033 0.0016 'International Tables Vol C Tables 4.2.6.8 and 6.1.1.4'
K K 0.2009 0.2494 'International Tables Vol C Tables 4.2.6.8 and 6.1.1.4'
O O 0.0106 0.0060 'International Tables Vol C Tables 4.2.6.8 and 6.1.1.4'
H H 0.0000 0.0000 'International Tables Vol C Tables 4.2.6.8 and 6.1.1.4'

loop_
_geom_angle_atom_site_label_1
_geom_angle_atom_site_label_2
_geom_angle_atom_site_label_3
_geom_angle
_geom_angle_site_symmetry_1
_geom_angle_site_symmetry_3
O6 K1 O3 168.69(4) . .
O6 K1 O4 117.05(4) . .
O3 K1 O4 60.87(4) . .
O6 K1 O5 60.87(4) . .
O3 K1 O5 119.99(4) . .
O4 K1 O5 59.70(4) . .
O6 K1 O1 60.99(4) . .
O3 K1 O1 118.97(4) . .
O4 K1 O1 170.48(4) . .
O5 K1 O1 121.00(4) . .
O6 K1 O2 117.23(4) . .
O3 K1 O2 60.03(4) . .
O4 K1 O2 118.33(4) . .
O5 K1 O2 171.53(4) . .
O1 K1 O2 59.39(4) . .
O6 K1 H8 91.7 . .
O3 K1 H8 78.5 . .
O4 K1 H8 51.4 . .
O5 K1 H8 71.6 . .
O1 K1 H8 119.1 . .
O2 K1 H8 100.6 . .
O6 K1 C2 90.78(5) . .
O3 K1 C2 100.45(5) . .
O4 K1 C2 95.55(4) . .
O5 K1 C2 77.79(4) . .
O1 K1 C2 93.81(5) . .
O2 K1 C2 110.66(5) . .
H8 K1 C2 143.3 . .
O6 K1 C3 95.33(5) . .
O3 K1 C3 95.39(5) . .
O4 K1 C3 115.37(4) . .
O5 K1 C3 102.16(5) . .
O1 K1 C3 74.09(4) . .
O2 K1 C3 86.14(5) . .
H8 K1 C3 166.8 . .
C2 K1 C3 25.79(5) . .
C11 O1 C22 111.30(13) . .
C11 O1 K1 115.93(10) . .
C22 O1 K1 110.77(10) . .
C12 O2 C13 112.66(13) . .
C12 O2 K1 112.53(10) . .
C13 O2 K1 111.18(9) . .
C14 O3 C15 112.97(14) . .
C14 O3 K1 116.81(10) . .
C15 O3 K1 115.79(10) . .
C16 O4 C17 112.10(13) . .
C16 O4 K1 109.21(10) . .
C17 O4 K1 113.58(10) . .
C18 O5 C19 112.02(14) . .
C18 O5 K1 114.85(10) . .
C19 O5 K1 112.40(10) . .
C20 O6 C21 111.89(14) . .
C20 O6 K1 114.65(10) . .
C21 O6 K1 116.47(10) . .
C2 C1 C5 123.40(17) . 2_667
C2 C1 C1 118.2(2) . 2_667
C5 C1 C1 118.4(2) 2_667 2_667
C3 C2 C1 121.71(18) . .
C3 C2 K1 78.12(11) . .
C1 C2 K1 105.73(12) . .
C4 C3 C2 119.92(18) . .
C4 C3 K1 104.62(13) . .
C2 C3 K1 76.09(11) . .
C3 C4 C5 120.47(18) . .
C4 C5 C1 121.26(18) . 2_667
C10 C6 C7 123.17(15) 2_766 .
C10 C6 C6 118.48(18) 2_766 2_766
C7 C6 C6 118.35(19) . 2_766
C8 C7 C6 121.44(16) . .
C9 C8 C7 120.12(16) . .
C8 C9 C10 120.01(16) . .
C9 C10 C6 121.58(16) . 2_766
O1 C11 C12 109.06(14) . .
O2 C12 C11 108.80(15) . .
O2 C13 C14 108.32(14) . .
O3 C14 C13 108.28(15) . .
O3 C15 C16 108.12(15) . .
O4 C16 C15 108.31(14) . .
O4 C17 C18 108.70(14) . .
O5 C18 C17 108.98(15) . .
O5 C19 C20 109.55(15) . .
O6 C20 C19 108.25(15) . .
O6 C21 C22 108.86(15) . .
O1 C22 C21 109.69(14) . .

loop_
_geom_bond_atom_site_label_1
_geom_bond_atom_site_label_2
_geom_bond_distance
_geom_bond_site_symmetry_2
K1 O6 2.7542(13) .
K1 O3 2.7857(14) .
K1 O4 2.8488(13) .
K1 O5 2.8603(13) .
K1 O1 2.8651(13) .
K1 O2 2.8792(13) .
K1 H8 3.0897 .
K1 C2 3.1205(19) .
K1 C3 3.146(2) .
O1 C11 1.430(2) .
O1 C22 1.431(2) .
O2 C12 1.422(2) .
O2 C13 1.424(2) .
O3 C14 1.427(2) .
O3 C15 1.429(2) .
O4 C16 1.425(2) .
O4 C17 1.427(2) .
O5 C18 1.423(2) .
O5 C19 1.428(2) .
O6 C20 1.428(2) .
O6 C21 1.429(2) .
C1 C2 1.418(3) .
C1 C5 1.421(2) 2_667
C1 C1 1.449(3) 2_667
C2 C3 1.399(3) .
C3 C4 1.389(3) .
C4 C5 1.397(3) .
C5 C1 1.421(2) 2_667
C6 C10 1.416(2) 2_766
C6 C7 1.420(2) .
C6 C6 1.442(3) 2_766
C7 C8 1.404(3) .
C8 C9 1.386(3) .
C9 C10 1.404(2) .
C10 C6 1.416(2) 2_766
C11 C12 1.502(3) .
C13 C14 1.504(3) .
C15 C16 1.505(3) .
C17 C18 1.500(3) .
C19 C20 1.498(3) .
C21 C22 1.496(2) .

loop_
_geom_torsion_atom_site_label_1
_geom_torsion_atom_site_label_2
_geom_torsion_atom_site_label_3
_geom_torsion_atom_site_label_4
_geom_torsion
_geom_torsion_site_symmetry_1
_geom_torsion_site_symmetry_4
C5 C1 C2 C3 178.31(18) 2_667 .
C1 C1 C2 C3 -2.2(3) 2_667 .
C5 C1 C2 K1 -96.13(17) 2_667 .
C1 C1 C2 K1 83.4(2) 2_667 .
C1 C2 C3 C4 2.2(3) . .
K1 C2 C3 C4 -99.06(18) . .
C1 C2 C3 K1 101.28(17) . .
C2 C3 C4 C5 -0.5(3) . .
K1 C3 C4 C5 -82.65(18) . .
C3 C4 C5 C1 -1.2(3) . 2_667
C10 C6 C7 C8 178.97(18) 2_766 .
C6 C6 C7 C8 -1.9(3) 2_766 .
C6 C7 C8 C9 1.3(3) . .
C7 C8 C9 C10 0.4(3) . .
C8 C9 C10 C6 -1.4(3) . 2_766
C22 O1 C11 C12 -171.66(15) . .
K1 O1 C11 C12 -43.87(17) . .
C13 O2 C12 C11 178.13(14) . .
K1 O2 C12 C11 -55.21(15) . .
O1 C11 C12 O2 66.79(18) . .
C12 O2 C13 C14 -178.48(14) . .
K1 O2 C13 C14 54.15(15) . .
C15 O3 C14 C13 -175.53(14) . .
K1 O3 C14 C13 46.43(16) . .
O2 C13 C14 O3 -67.80(17) . .
C14 O3 C15 C16 177.74(14) . .
K1 O3 C15 C16 -43.77(16) . .
C17 O4 C16 C15 175.04(15) . .
K1 O4 C16 C15 -58.19(15) . .
O3 C15 C16 O4 69.83(18) . .
C16 O4 C17 C18 177.06(15) . .
K1 O4 C17 C18 52.68(16) . .
C19 O5 C18 C17 176.71(14) . .
K1 O5 C18 C17 46.90(16) . .
O4 C17 C18 O5 -67.02(18) . .
C18 O5 C19 C20 -177.00(14) . .
K1 O5 C19 C20 -45.94(16) . .
C21 O6 C20 C19 171.02(14) . .
K1 O6 C20 C19 -53.51(16) . .
O5 C19 C20 O6 67.09(18) . .
C20 O6 C21 C22 -178.64(14) . .
K1 O6 C21 C22 46.76(17) . .
C11 O1 C22 C21 -178.28(15) . .
K1 O1 C22 C21 51.19(16) . .
O6 C21 C22 O1 -66.44(19) . .
